data_4303775
loop_
_publ_author_name
'So Young Lee'
'Sunhong Park'
'Shim Sung Lee'

_publ_contact_author_address
;
Department of Chemistry and Research Institute of Natural Science, 
Gyeongsang National University, Jinju 660-701, South Korea
;
_publ_contact_author_email sslee@gnu.ac.kr
_publ_contact_author_fax +82-55-753-7614
_publ_contact_author_name 'Shim Sung Lee'
_publ_contact_author_phone +82-55-751-6021
_publ_section_title
;
Copper(I), Silver(I), and Palladium(II) Complexes of a Thiaoxamacrocycle
Displaying Unusual Topologies
;
_journal_name_full 'Inorganic Chemistry'
_journal_page_first 11335
_journal_page_last 11341
_journal_paper_doi 10.1021/ic901902t
_journal_volume 48
_journal_year 2009
_chemical_formula_sum 'C18 H20 Br Cu O2 S2'
_chemical_formula_weight 475.91
_chemical_name_systematic
; 
 ? 
;
_space_group_IT_number 14
_symmetry_cell_setting monoclinic
_symmetry_space_group_name_Hall '-P 2yn'
_symmetry_space_group_name_H-M 'P 1 21/n 1'
_atom_sites_solution_hydrogens geom
_atom_sites_solution_primary direct
_atom_sites_solution_secondary difmap
_audit_creation_method SHELXTL
_cell_angle_alpha 90.00
_cell_angle_beta 97.7430(10)
_cell_angle_gamma 90.00
_cell_formula_units_Z 4
_cell_length_a 11.5981(8)
_cell_length_b 8.3384(6)
_cell_length_c 19.4876(14)
_cell_measurement_reflns_used 3641
_cell_measurement_temperature 173(2)
_cell_measurement_theta_max 27.51
_cell_measurement_theta_min 2.66
_cell_volume 1867.5(2)
_computing_cell_refinement 'Bruker SMART'
_computing_data_collection 'Bruker SMART'
_computing_data_reduction 'Bruker SAINT'
_computing_molecular_graphics 'Bruker SHELXTL'
_computing_publication_material 'Bruker SHELXTL'
_computing_structure_refinement 'Bruker SHELXTL'
_computing_structure_solution 'Bruker SHELXTL'
_diffrn_ambient_temperature 173(2)
_diffrn_measured_fraction_theta_full 0.986
_diffrn_measured_fraction_theta_max 0.986
_diffrn_measurement_device_type 'CCD area detector'
_diffrn_measurement_method 'phi and omega scans'
_diffrn_radiation_monochromator graphite
_diffrn_radiation_source 'fine-focus sealed tube'
_diffrn_radiation_type MoK\a
_diffrn_radiation_wavelength 0.71073
_diffrn_reflns_av_R_equivalents 0.0381
_diffrn_reflns_av_sigmaI/netI 0.0520
_diffrn_reflns_limit_h_max 11
_diffrn_reflns_limit_h_min -15
_diffrn_reflns_limit_k_max 10
_diffrn_reflns_limit_k_min -10
_diffrn_reflns_limit_l_max 25
_diffrn_reflns_limit_l_min -25
_diffrn_reflns_number 11300
_diffrn_reflns_theta_full 27.50
_diffrn_reflns_theta_max 27.50
_diffrn_reflns_theta_min 2.66
_exptl_absorpt_coefficient_mu 3.540
_exptl_absorpt_correction_T_max 0.6187
_exptl_absorpt_correction_T_min 0.3705
_exptl_absorpt_correction_type 'empirical SADABS'
_exptl_absorpt_process_details
;
 Ratio of minimum to maximum apparent transmission:  0.728129
;
_exptl_crystal_colour colorless
_exptl_crystal_density_diffrn 1.693
_exptl_crystal_density_method 'not measured'
_exptl_crystal_description block
_exptl_crystal_F_000 960
_exptl_crystal_size_max 0.35
_exptl_crystal_size_mid 0.30
_exptl_crystal_size_min 0.15
_refine_diff_density_max 0.504
_refine_diff_density_min -0.457
_refine_diff_density_rms 0.095
_refine_ls_extinction_method none
_refine_ls_goodness_of_fit_ref 1.085
_refine_ls_hydrogen_treatment constr
_refine_ls_matrix_type full
_refine_ls_number_parameters 217
_refine_ls_number_reflns 4223
_refine_ls_number_restraints 0
_refine_ls_restrained_S_all 1.085
_refine_ls_R_factor_all 0.0609
_refine_ls_R_factor_gt 0.0321
_refine_ls_shift/su_max 0.001
_refine_ls_shift/su_mean 0.000
_refine_ls_structure_factor_coef Fsqd
_refine_ls_weighting_details 'calc w=1/[\s^2^(Fo^2^)+(0.0237P)^2^+0.4071P] where P=(Fo^2^+2Fc^2^)/3'
_refine_ls_weighting_scheme calc
_refine_ls_wR_factor_gt 0.0604
_refine_ls_wR_factor_ref 0.0706
_reflns_number_gt 3104
_reflns_number_total 4223
_reflns_threshold_expression >2sigma(I)
_cod_data_source_file ic901902t_si_001_2.cif
_cod_data_source_block Complex2
_cod_depositor_comments
;
The following automatic conversions were performed:
'_symmetry_cell_setting' value 'Monoclinic' changed to 'monoclinic'
according to '/home/saulius/struct/CIF-dictionaries/cif_core.dic'
dictionary named 'cif_core.dic' version 2.4.1 from 2010-06-29.

Automatic conversion script
Id: cif_fix_enum 1527 2010-12-29 10:47:43Z saulius 
;
_cod_database_code 4303775

loop_
_symmetry_equiv_pos_as_xyz
'x, y, z'
'-x+1/2, y+1/2, -z+1/2'
'-x, -y, -z'
'x-1/2, -y-1/2, z-1/2'

loop_
_atom_site_label
_atom_site_type_symbol
_atom_site_fract_x
_atom_site_fract_y
_atom_site_fract_z
_atom_site_U_iso_or_equiv
_atom_site_adp_type
_atom_site_occupancy
_atom_site_symmetry_multiplicity
_atom_site_calc_flag
_atom_site_refinement_flags
_atom_site_disorder_assembly
_atom_site_disorder_group
Cu1 Cu 0.97661(3) -0.15352(5) 0.031348(18) 0.02403(11) Uani 1 1 d . . .
Br1 Br 0.91626(3) 0.11716(4) 0.066672(16) 0.02391(9) Uani 1 1 d . . .
S1 S 1.08962(7) -0.28978(10) 0.11928(4) 0.02461(18) Uani 1 1 d . . .
S2 S 0.81870(7) -0.32750(9) 0.03102(4) 0.02358(18) Uani 1 1 d . . .
O1 O 0.71586(18) -0.2674(3) 0.20846(11) 0.0259(5) Uani 1 1 d . . .
O2 O 0.92312(18) -0.3989(3) 0.27762(11) 0.0294(5) Uani 1 1 d . . .
C1 C 0.7255(3) -0.3235(4) 0.27850(16) 0.0320(8) Uani 1 1 d . . .
H1A H 0.7052 -0.4388 0.2792 0.038 Uiso 1 1 calc R . .
H1B H 0.6714 -0.2634 0.3042 0.038 Uiso 1 1 calc R . .
C2 C 0.8481(3) -0.2987(4) 0.31160(17) 0.0328(8) Uani 1 1 d . . .
H2A H 0.8704 -0.1848 0.3074 0.039 Uiso 1 1 calc R . .
H2B H 0.8554 -0.3263 0.3614 0.039 Uiso 1 1 calc R . .
C3 C 1.0410(3) -0.3762(4) 0.30017(16) 0.0266(7) Uani 1 1 d . . .
C4 C 1.0924(3) -0.4571(4) 0.35950(16) 0.0331(8) Uani 1 1 d . . .
H4A H 1.0470 -0.5242 0.3848 0.040 Uiso 1 1 calc R . .
C5 C 1.2105(3) -0.4376(4) 0.38073(17) 0.0360(9) Uani 1 1 d . . .
H5A H 1.2468 -0.4932 0.4204 0.043 Uiso 1 1 calc R . .
C6 C 1.2758(3) -0.3378(4) 0.34450(18) 0.0363(9) Uani 1 1 d . . .
H6A H 1.3561 -0.3222 0.3603 0.044 Uiso 1 1 calc R . .
C7 C 1.2247(3) -0.2607(4) 0.28556(17) 0.0292(8) Uani 1 1 d . . .
H7A H 1.2708 -0.1947 0.2603 0.035 Uiso 1 1 calc R . .
C8 C 1.1054(3) -0.2787(4) 0.26245(16) 0.0235(7) Uani 1 1 d . . .
C9 C 1.0522(3) -0.1954(4) 0.19760(15) 0.0250(7) Uani 1 1 d . . .
H9A H 1.0787 -0.0825 0.1990 0.030 Uiso 1 1 calc R . .
H9B H 0.9665 -0.1951 0.1959 0.030 Uiso 1 1 calc R . .
C10 C 1.0057(3) -0.4734(4) 0.11586(17) 0.0270(7) Uani 1 1 d . . .
H10A H 1.0268 -0.5401 0.0774 0.032 Uiso 1 1 calc R . .
H10B H 1.0284 -0.5334 0.1594 0.032 Uiso 1 1 calc R . .
C11 C 0.8736(3) -0.4515(4) 0.10583(16) 0.0264(7) Uani 1 1 d . . .
H11A H 0.8506 -0.4019 0.1481 0.032 Uiso 1 1 calc R . .
H11B H 0.8364 -0.5584 0.1003 0.032 Uiso 1 1 calc R . .
C12 C 0.7180(3) -0.1952(4) 0.06883(16) 0.0226(7) Uani 1 1 d . . .
H12A H 0.7624 -0.1366 0.1080 0.027 Uiso 1 1 calc R . .
H12B H 0.6880 -0.1146 0.0336 0.027 Uiso 1 1 calc R . .
C13 C 0.6159(3) -0.2752(4) 0.09456(16) 0.0235(7) Uani 1 1 d . . .
C14 C 0.5169(3) -0.3118(4) 0.04938(19) 0.0346(8) Uani 1 1 d . . .
H14A H 0.5164 -0.2930 0.0013 0.042 Uiso 1 1 calc R . .
C15 C 0.4181(3) -0.3752(4) 0.0723(2) 0.0424(9) Uani 1 1 d . . .
H15A H 0.3515 -0.4014 0.0404 0.051 Uiso 1 1 calc R . .
C16 C 0.4187(3) -0.3994(4) 0.1422(2) 0.0416(10) Uani 1 1 d . . .
H16A H 0.3511 -0.4413 0.1584 0.050 Uiso 1 1 calc R . .
C17 C 0.5155(3) -0.3641(4) 0.1896(2) 0.0339(8) Uani 1 1 d . . .
H17A H 0.5142 -0.3802 0.2377 0.041 Uiso 1 1 calc R . .
C18 C 0.6152(3) -0.3045(4) 0.16534(17) 0.0254(7) Uani 1 1 d . . .

loop_
_atom_site_aniso_label
_atom_site_aniso_U_11
_atom_site_aniso_U_22
_atom_site_aniso_U_33
_atom_site_aniso_U_23
_atom_site_aniso_U_13
_atom_site_aniso_U_12
Cu1 0.0245(2) 0.0260(2) 0.0227(2) 0.00166(16) 0.00733(17) -0.00104(16)
Br1 0.02808(17) 0.02116(16) 0.02488(17) -0.00276(13) 0.01220(13) -0.00269(13)
S1 0.0208(4) 0.0287(4) 0.0249(4) 0.0017(3) 0.0051(3) 0.0015(3)
S2 0.0213(4) 0.0269(4) 0.0233(4) -0.0043(3) 0.0059(3) -0.0024(3)
O1 0.0202(12) 0.0329(13) 0.0256(12) 0.0050(10) 0.0064(10) 0.0004(10)
O2 0.0275(12) 0.0307(13) 0.0296(12) -0.0002(10) 0.0024(10) -0.0012(10)
C1 0.0297(19) 0.041(2) 0.0279(18) 0.0080(16) 0.0148(15) 0.0009(16)
C2 0.034(2) 0.040(2) 0.0259(18) 0.0024(15) 0.0091(16) 0.0008(16)
C3 0.0299(18) 0.0233(17) 0.0253(17) -0.0012(14) -0.0011(14) 0.0012(14)
C4 0.046(2) 0.0268(19) 0.0262(18) 0.0043(15) 0.0039(16) 0.0032(16)
C5 0.045(2) 0.034(2) 0.0255(18) -0.0026(15) -0.0086(17) 0.0138(17)
C6 0.0256(19) 0.044(2) 0.036(2) -0.0150(17) -0.0082(16) 0.0069(16)
C7 0.0265(18) 0.0290(19) 0.0310(19) -0.0054(15) -0.0001(15) -0.0014(14)
C8 0.0266(17) 0.0194(16) 0.0240(17) -0.0008(13) 0.0019(14) 0.0033(13)
C9 0.0293(18) 0.0206(17) 0.0257(17) -0.0008(13) 0.0057(14) 0.0007(14)
C10 0.0334(19) 0.0182(17) 0.0299(18) -0.0014(14) 0.0059(15) 0.0049(14)
C11 0.0294(18) 0.0199(16) 0.0314(18) -0.0013(14) 0.0095(15) -0.0038(13)
C12 0.0220(16) 0.0219(17) 0.0240(16) 0.0008(13) 0.0037(13) 0.0053(13)
C13 0.0195(16) 0.0221(17) 0.0297(18) -0.0035(14) 0.0063(14) 0.0008(13)
C14 0.0282(19) 0.038(2) 0.037(2) -0.0120(17) 0.0034(16) -0.0003(16)
C15 0.0224(18) 0.044(2) 0.060(3) -0.018(2) 0.0021(17) -0.0064(17)
C16 0.0204(18) 0.033(2) 0.075(3) 0.005(2) 0.0171(19) -0.0023(15)
C17 0.0271(19) 0.0256(19) 0.052(2) 0.0090(17) 0.0182(17) 0.0021(15)
C18 0.0202(17) 0.0189(17) 0.039(2) 0.0031(14) 0.0109(15) 0.0021(13)

loop_
_atom_type_symbol
_atom_type_description
_atom_type_scat_dispersion_real
_atom_type_scat_dispersion_imag
_atom_type_scat_source
C C 0.0033 0.0016 'International Tables Vol C Tables 4.2.6.8 and 6.1.1.4'
H H 0.0000 0.0000 'International Tables Vol C Tables 4.2.6.8 and 6.1.1.4'
O O 0.0106 0.0060 'International Tables Vol C Tables 4.2.6.8 and 6.1.1.4'
S S 0.1246 0.1234 'International Tables Vol C Tables 4.2.6.8 and 6.1.1.4'
Cu Cu 0.3201 1.2651 'International Tables Vol C Tables 4.2.6.8 and 6.1.1.4'
Br Br -0.2901 2.4595 'International Tables Vol C Tables 4.2.6.8 and 6.1.1.4'

loop_
_geom_angle_atom_site_label_1
_geom_angle_atom_site_label_2
_geom_angle_atom_site_label_3
_geom_angle
_geom_angle_site_symmetry_1
_geom_angle_site_symmetry_3
_geom_angle_publ_flag
S1 Cu1 S2 93.60(3) . . ?
S1 Cu1 Br1 110.16(3) . 3_755 ?
S2 Cu1 Br1 123.93(3) . 3_755 ?
S1 Cu1 Br1 113.17(3) . . ?
S2 Cu1 Br1 108.33(3) . . ?
Br1 Cu1 Br1 107.251(16) 3_755 . ?
S1 Cu1 Cu1 128.52(3) . 3_755 ?
S2 Cu1 Cu1 137.18(3) . 3_755 ?
Br1 Cu1 Cu1 54.472(14) 3_755 3_755 ?
Br1 Cu1 Cu1 52.779(15) . 3_755 ?
Cu1 Br1 Cu1 72.749(16) 3_755 . ?
C10 S1 C9 102.04(15) . . ?
C10 S1 Cu1 98.06(10) . . ?
C9 S1 Cu1 103.50(10) . . ?
C11 S2 C12 101.10(14) . . ?
C11 S2 Cu1 99.21(10) . . ?
C12 S2 Cu1 99.60(10) . . ?
C18 O1 C1 117.3(2) . . ?
C3 O2 C2 114.0(2) . . ?
O1 C1 C2 108.3(3) . . ?
O2 C2 C1 108.7(3) . . ?
C8 C3 O2 119.4(3) . . ?
C8 C3 C4 121.5(3) . . ?
O2 C3 C4 119.1(3) . . ?
C5 C4 C3 118.9(3) . . ?
C6 C5 C4 120.4(3) . . ?
C7 C6 C5 120.2(3) . . ?
C6 C7 C8 120.8(3) . . ?
C3 C8 C7 118.2(3) . . ?
C3 C8 C9 122.0(3) . . ?
C7 C8 C9 119.8(3) . . ?
C8 C9 S1 112.9(2) . . ?
C11 C10 S1 115.3(2) . . ?
C10 C11 S2 113.9(2) . . ?
C13 C12 S2 116.1(2) . . ?
C14 C13 C18 118.3(3) . . ?
C14 C13 C12 120.6(3) . . ?
C18 C13 C12 121.0(3) . . ?
C13 C14 C15 121.9(3) . . ?
C16 C15 C14 118.7(3) . . ?
C15 C16 C17 121.5(3) . . ?
C16 C17 C18 118.9(3) . . ?
O1 C18 C17 123.0(3) . . ?
O1 C18 C13 116.4(3) . . ?
C17 C18 C13 120.6(3) . . ?

loop_
_geom_bond_atom_site_label_1
_geom_bond_atom_site_label_2
_geom_bond_distance
_geom_bond_site_symmetry_2
_geom_bond_publ_flag
Cu1 S1 2.3109(9) . ?
Cu1 S2 2.3358(9) . ?
Cu1 Br1 2.4339(5) 3_755 ?
Cu1 Br1 2.4875(5) . ?
Cu1 Cu1 2.9190(8) 3_755 ?
Br1 Cu1 2.4339(5) 3_755 ?
S1 C10 1.811(3) . ?
S1 C9 1.821(3) . ?
S2 C11 1.831(3) . ?
S2 C12 1.832(3) . ?
O1 C18 1.379(4) . ?
O1 C1 1.433(4) . ?
O2 C3 1.391(4) . ?
O2 C2 1.432(4) . ?
C1 C2 1.495(4) . ?
C3 C8 1.381(4) . ?
C3 C4 1.400(4) . ?
C4 C5 1.386(5) . ?
C5 C6 1.381(5) . ?
C6 C7 1.378(4) . ?
C7 C8 1.405(4) . ?
C8 C9 1.500(4) . ?
C10 C11 1.529(4) . ?
C12 C13 1.504(4) . ?
C13 C14 1.383(4) . ?
C13 C18 1.402(4) . ?
C14 C15 1.389(5) . ?
C15 C16 1.376(5) . ?
C16 C17 1.386(5) . ?
C17 C18 1.397(4) . ?
